data_7113439
loop_
_publ_author_name
'Bond, Andrew D.'
'Doyle, Emma L.'

_publ_section_title
;
 Hydrogen-bonded cubanes in the crystal structure of 2,6-di(Pri)aniline
 hydrochloride and their inorganic analogues [M2+(2,6-di(Pri)C6H5N2-)]4
 (M = Sn, Pb)
;
_journal_coden_ASTM CHCOFS
_journal_issue 18
_journal_name_full
;
 Chemical Communications (Cambridge, United Kingdom)
;
_journal_page_first 2324
_journal_page_last 2325
_journal_paper_doi 10.1039/b307400e
_journal_year 2003
_chemical_formula_moiety '4 (C12 H20 N +), 4 Cl -, (C4 H8 O)0.5'
_chemical_formula_sum 'C50 H84 Cl4 N4 O0.5'
_chemical_formula_weight 891.01
_chemical_melting_point 479
_chemical_name_common
;
2,6-di-isopropyl-aniline hydrochloride, thf solvate
;
_space_group_IT_number 2
_symmetry_cell_setting triclinic
_symmetry_space_group_name_Hall '-P 1'
_symmetry_space_group_name_H-M 'P -1'
_atom_sites_solution_hydrogens difmap
_atom_sites_solution_primary direct
_atom_sites_solution_secondary difmap
_audit_creation_method 'SHELXL-97 plus manual editing'
_cell_angle_alpha 81.907(2)
_cell_angle_beta 80.031(2)
_cell_angle_gamma 69.019(2)
_cell_formula_units_Z 2
_cell_length_a 11.5989(4)
_cell_length_b 14.6215(5)
_cell_length_c 17.3570(6)
_cell_measurement_reflns_used 18412
_cell_measurement_temperature 180(2)
_cell_measurement_theta_max 27.48
_cell_measurement_theta_min 1.00
_cell_volume 2697.01(17)
_computing_cell_refinement 'HKL Scalepack (Otwinowski & Minor 1997)'
_computing_data_collection 'Collect (Nonius B.V. 1998)'
_computing_data_reduction
;
HKL Denzo and Scalepack (Otwinowski & Minor 1997)
;
_computing_publication_material 'SHELXTL v6.12 (Bruker AXS, 2001)'
_computing_structure_refinement 'SHELXTL v6.12 (Bruker AXS, 2001)'
_computing_structure_solution 'SIR-92 (Altomare et al. 1994)'
_diffrn_ambient_temperature 180(2)
_diffrn_measured_fraction_theta_full 0.988
_diffrn_measured_fraction_theta_max 0.988
_diffrn_measurement_device_type 'Nonius KappaCCD'
_diffrn_measurement_method 'Thin slice \w and \f scans'
_diffrn_radiation_monochromator graphite
_diffrn_radiation_source 'fine-focus sealed tube'
_diffrn_radiation_type MoK\a
_diffrn_radiation_wavelength 0.7107
_diffrn_reflns_av_R_equivalents 0.0387
_diffrn_reflns_av_sigmaI/netI 0.0515
_diffrn_reflns_limit_h_max 15
_diffrn_reflns_limit_h_min -15
_diffrn_reflns_limit_k_max 19
_diffrn_reflns_limit_k_min -18
_diffrn_reflns_limit_l_max 22
_diffrn_reflns_limit_l_min -22
_diffrn_reflns_number 28837
_diffrn_reflns_theta_full 27.53
_diffrn_reflns_theta_max 27.53
_diffrn_reflns_theta_min 3.56
_diffrn_standards_number 0
_exptl_absorpt_coefficient_mu 0.255
_exptl_absorpt_correction_T_max 0.937
_exptl_absorpt_correction_T_min 0.889
_exptl_absorpt_correction_type multi-scan
_exptl_absorpt_process_details 'Sortav Blessing (1995)'
_exptl_crystal_colour colourless
_exptl_crystal_density_diffrn 1.097
_exptl_crystal_density_method 'not measured'
_exptl_crystal_description block
_exptl_crystal_F_000 968
_exptl_crystal_size_max 0.35
_exptl_crystal_size_mid 0.25
_exptl_crystal_size_min 0.18
_refine_diff_density_max 0.424
_refine_diff_density_min -0.456
_refine_diff_density_rms 0.067
_refine_ls_extinction_method none
_refine_ls_goodness_of_fit_ref 1.034
_refine_ls_hydrogen_treatment mixed
_refine_ls_matrix_type full
_refine_ls_number_parameters 570
_refine_ls_number_reflns 12290
_refine_ls_number_restraints 12
_refine_ls_restrained_S_all 1.034
_refine_ls_R_factor_all 0.0831
_refine_ls_R_factor_gt 0.0505
_refine_ls_shift/su_max 0.001
_refine_ls_shift/su_mean 0.000
_refine_ls_structure_factor_coef Fsqd
_refine_ls_weighting_details 'calc w=1/[\s^2^(Fo^2^)+(0.0520P)^2^+1.1023P] where P=(Fo^2^+2Fc^2^)/3'
_refine_ls_weighting_scheme calc
_refine_ls_wR_factor_gt 0.1172
_refine_ls_wR_factor_ref 0.1359
_reflns_number_gt 8630
_reflns_number_total 12290
_reflns_threshold_expression I>2\s(I)
_cod_duplicate_entry 7104808
_cod_data_source_file b307400e.txt
_cod_data_source_block dw0202
_cod_original_cell_volume 2697.01(16)
_cod_original_sg_symbol_H-M P-1
_cod_original_formula_sum 'C50 H84 Cl4 N4 O0.50'
_cod_database_code 7113439

loop_
_symmetry_equiv_pos_as_xyz
'x, y, z'
'-x, -y, -z'

loop_
_atom_site_label
_atom_site_type_symbol
_atom_site_fract_x
_atom_site_fract_y
_atom_site_fract_z
_atom_site_U_iso_or_equiv
_atom_site_adp_type
_atom_site_occupancy
_atom_site_symmetry_multiplicity
_atom_site_calc_flag
_atom_site_refinement_flags
_atom_site_disorder_assembly
_atom_site_disorder_group
Cl1 Cl 0.13433(5) 0.24629(4) 0.11419(3) 0.04146(13) Uani 1 1 d . . .
Cl2 Cl 0.34645(5) 0.30434(4) 0.28378(3) 0.04235(13) Uani 1 1 d . . .
Cl3 Cl -0.06641(5) 0.38080(4) 0.34597(3) 0.04116(13) Uani 1 1 d . . .
Cl4 Cl 0.17578(5) 0.07590(4) 0.34273(3) 0.04474(14) Uani 1 1 d . . .
N1A N 0.10341(17) 0.42956(12) 0.20139(10) 0.0367(4) Uani 1 1 d D . .
H1AA H 0.105(2) 0.3838(13) 0.1703(11) 0.046(6) Uiso 1 1 d D . .
H1AB H 0.1778(14) 0.4135(17) 0.2195(13) 0.054(7) Uiso 1 1 d D . .
H1AC H 0.0469(18) 0.4217(18) 0.2434(10) 0.054(7) Uiso 1 1 d D . .
C1A C 0.0598(2) 0.52921(14) 0.16187(11) 0.0389(5) Uani 1 1 d . . .
C2A C -0.0567(2) 0.56128(15) 0.13539(12) 0.0435(5) Uani 1 1 d . . .
C3A C -0.0952(3) 0.65541(17) 0.09685(13) 0.0547(6) Uani 1 1 d . . .
H3AA H -0.1734 0.6795 0.0775 0.066 Uiso 1 1 calc R . .
C4A C -0.0237(3) 0.71368(18) 0.08624(15) 0.0655(7) Uani 1 1 d . . .
H4AA H -0.0524 0.7775 0.0597 0.079 Uiso 1 1 calc R . .
C5A C 0.0900(3) 0.68047(17) 0.11384(15) 0.0622(7) Uani 1 1 d . . .
H5AA H 0.1388 0.7220 0.1062 0.075 Uiso 1 1 calc R . .
C6A C 0.1347(2) 0.58721(16) 0.15268(14) 0.0505(6) Uani 1 1 d . . .
C7A C -0.1409(2) 0.50073(16) 0.14518(13) 0.0478(5) Uani 1 1 d . . .
H7AA H -0.1037 0.4395 0.1793 0.057 Uiso 1 1 calc R . .
C8A C -0.2706(3) 0.5554(2) 0.18556(16) 0.0653(7) Uani 1 1 d . . .
H8AA H -0.2638 0.5738 0.2363 0.098 Uiso 1 1 calc R . .
H8AB H -0.3211 0.5128 0.1938 0.098 Uiso 1 1 calc R . .
H8AC H -0.3101 0.6149 0.1525 0.098 Uiso 1 1 calc R . .
C9A C -0.1490(3) 0.4703(2) 0.06589(16) 0.0705(8) Uani 1 1 d . . .
H9AA H -0.0650 0.4351 0.0408 0.106 Uiso 1 1 calc R . .
H9AB H -0.1882 0.5290 0.0320 0.106 Uiso 1 1 calc R . .
H9AC H -0.1989 0.4272 0.0741 0.106 Uiso 1 1 calc R . .
C10A C 0.2614(3) 0.55268(19) 0.18157(18) 0.0662(7) Uani 1 1 d . . .
H10A H 0.2652 0.4952 0.2211 0.079 Uiso 1 1 calc R . .
C11A C 0.3632(4) 0.5176(4) 0.1162(3) 0.154(2) Uani 1 1 d . . .
H11G H 0.3493 0.4667 0.0916 0.231 Uiso 1 1 calc R . .
H11H H 0.4433 0.4901 0.1368 0.231 Uiso 1 1 calc R . .
H11I H 0.3640 0.5728 0.0771 0.231 Uiso 1 1 calc R . .
C12A C 0.2822(4) 0.6297(3) 0.2220(3) 0.1138(14) Uani 1 1 d . . .
H12G H 0.3646 0.6030 0.2395 0.171 Uiso 1 1 calc R . .
H12H H 0.2181 0.6481 0.2675 0.171 Uiso 1 1 calc R . .
H12I H 0.2772 0.6879 0.1852 0.171 Uiso 1 1 calc R . .
N1B N 0.36359(16) 0.12519(13) 0.20098(10) 0.0376(4) Uani 1 1 d D . .
H1BA H 0.380(2) 0.1725(13) 0.2215(13) 0.049(6) Uiso 1 1 d D . .
H1BB H 0.2990(17) 0.1621(16) 0.1734(13) 0.057(7) Uiso 1 1 d D . .
H1BC H 0.328(2) 0.0913(17) 0.2399(11) 0.062(8) Uiso 1 1 d D . .
C1B C 0.47219(18) 0.06518(15) 0.15073(12) 0.0401(5) Uani 1 1 d . . .
C2B C 0.5287(2) 0.11356(18) 0.08987(13) 0.0468(5) Uani 1 1 d . . .
C3B C 0.6255(2) 0.0548(2) 0.03883(15) 0.0623(7) Uani 1 1 d . . .
H3BA H 0.6649 0.0852 -0.0043 0.075 Uiso 1 1 calc R . .
C4B C 0.6644(2) -0.0460(2) 0.04997(18) 0.0697(8) Uani 1 1 d . . .
H4BA H 0.7284 -0.0846 0.0138 0.084 Uiso 1 1 calc R . .
C5B C 0.6110(2) -0.0910(2) 0.11316(17) 0.0612(7) Uani 1 1 d . . .
H5BA H 0.6414 -0.1607 0.1213 0.073 Uiso 1 1 calc R . .
C6B C 0.5130(2) -0.03733(16) 0.16603(14) 0.0471(5) Uani 1 1 d . . .
C7B C 0.4940(2) 0.22464(18) 0.07849(14) 0.0510(6) Uani 1 1 d . . .
H7BA H 0.4230 0.2530 0.1199 0.061 Uiso 1 1 calc R . .
C8B C 0.4502(3) 0.2675(2) -0.00091(16) 0.0770(8) Uani 1 1 d . . .
H8BA H 0.3805 0.2475 -0.0071 0.115 Uiso 1 1 calc R . .
H8BB H 0.5189 0.2431 -0.0428 0.115 Uiso 1 1 calc R . .
H8BC H 0.4232 0.3394 -0.0038 0.115 Uiso 1 1 calc R . .
C9B C 0.6021(3) 0.2547(2) 0.0910(2) 0.0806(9) Uani 1 1 d . . .
H9BA H 0.6276 0.2269 0.1427 0.121 Uiso 1 1 calc R . .
H9BB H 0.5757 0.3266 0.0883 0.121 Uiso 1 1 calc R . .
H9BC H 0.6725 0.2301 0.0501 0.121 Uiso 1 1 calc R . .
C10B C 0.4544(2) -0.08927(17) 0.23394(15) 0.0583(7) Uani 1 1 d . . .
H10B H 0.4163 -0.0420 0.2753 0.070 Uiso 1 1 calc R . .
C11B C 0.5483(4) -0.1808(2) 0.2713(2) 0.1157(15) Uani 1 1 d . . .
H11D H 0.6143 -0.1629 0.2867 0.174 Uiso 1 1 calc R . .
H11E H 0.5849 -0.2304 0.2332 0.174 Uiso 1 1 calc R . .
H11F H 0.5056 -0.2075 0.3178 0.174 Uiso 1 1 calc R . .
C12B C 0.3494(3) -0.1124(3) 0.2095(2) 0.0917(11) Uani 1 1 d . . .
H12D H 0.2907 -0.0521 0.1869 0.138 Uiso 1 1 calc R . .
H12E H 0.3059 -0.1393 0.2555 0.138 Uiso 1 1 calc R . .
H12F H 0.3835 -0.1607 0.1703 0.138 Uiso 1 1 calc R . .
N1C N 0.16275(17) 0.26106(13) 0.43151(10) 0.0376(4) Uani 1 1 d D . .
H1CA H 0.2276(15) 0.2773(16) 0.4035(11) 0.045(6) Uiso 1 1 d D . .
H1CB H 0.181(2) 0.1968(10) 0.4242(14) 0.059(7) Uiso 1 1 d D . .
H1CC H 0.0915(16) 0.2960(16) 0.4091(14) 0.059(7) Uiso 1 1 d D . .
C1C C 0.14494(19) 0.27701(14) 0.51557(11) 0.0371(4) Uani 1 1 d . . .
C2C C 0.0790(2) 0.22649(15) 0.56776(12) 0.0427(5) Uani 1 1 d . . .
C3C C 0.0660(3) 0.24067(19) 0.64716(13) 0.0567(6) Uani 1 1 d . . .
H3CA H 0.0240 0.2057 0.6850 0.068 Uiso 1 1 calc R . .
C4C C 0.1128(3) 0.3043(2) 0.67161(14) 0.0627(7) Uani 1 1 d . . .
H4CA H 0.1028 0.3129 0.7259 0.075 Uiso 1 1 calc R . .
C5C C 0.1740(2) 0.35519(18) 0.61787(14) 0.0543(6) Uani 1 1 d . . .
H5CA H 0.2045 0.3997 0.6356 0.065 Uiso 1 1 calc R . .
C6C C 0.19236(19) 0.34328(15) 0.53780(12) 0.0417(5) Uani 1 1 d . . .
C7C C 0.0200(2) 0.15904(17) 0.54349(13) 0.0497(5) Uani 1 1 d . . .
H7CA H 0.0321 0.1629 0.4848 0.060 Uiso 1 1 calc R . .
C8C C -0.1192(3) 0.1926(3) 0.5707(3) 0.1098(14) Uani 1 1 d . . .
H8CA H -0.1547 0.1482 0.5541 0.165 Uiso 1 1 calc R . .
H8CB H -0.1587 0.2595 0.5475 0.165 Uiso 1 1 calc R . .
H8CC H -0.1341 0.1919 0.6281 0.165 Uiso 1 1 calc R . .
C9C C 0.0816(3) 0.0534(2) 0.5728(2) 0.0783(9) Uani 1 1 d . . .
H9CA H 0.1711 0.0328 0.5540 0.117 Uiso 1 1 calc R . .
H9CB H 0.0451 0.0118 0.5530 0.117 Uiso 1 1 calc R . .
H9CC H 0.0687 0.0470 0.6303 0.117 Uiso 1 1 calc R . .
C10C C 0.2564(2) 0.40263(17) 0.47890(14) 0.0499(6) Uani 1 1 d . . .
H10C H 0.3110 0.3582 0.4383 0.060 Uiso 1 1 calc R . .
C11C C 0.3392(3) 0.4426(2) 0.51443(19) 0.0776(9) Uani 1 1 d . . .
H11A H 0.4007 0.3881 0.5411 0.116 Uiso 1 1 calc R . .
H11B H 0.2874 0.4896 0.5524 0.116 Uiso 1 1 calc R . .
H11C H 0.3823 0.4757 0.4726 0.116 Uiso 1 1 calc R . .
C12C C 0.1607(3) 0.48760(19) 0.43710(17) 0.0647(7) Uani 1 1 d . . .
H12A H 0.1082 0.4620 0.4141 0.097 Uiso 1 1 calc R . .
H12B H 0.2041 0.5208 0.3955 0.097 Uiso 1 1 calc R . .
H12C H 0.1086 0.5345 0.4750 0.097 Uiso 1 1 calc R . .
N1D N -0.05321(15) 0.19368(13) 0.26141(10) 0.0351(4) Uani 1 1 d D . .
H1DA H -0.086(2) 0.2511(12) 0.2854(13) 0.056(7) Uiso 1 1 d D . .
H1DB H 0.0116(16) 0.1545(14) 0.2877(12) 0.049(6) Uiso 1 1 d D . .
H1DC H -0.019(2) 0.2082(17) 0.2118(8) 0.052(7) Uiso 1 1 d D . .
C1D C -0.14625(18) 0.14545(15) 0.26401(11) 0.0361(4) Uani 1 1 d . . .
C2D C -0.25571(19) 0.17477(17) 0.31607(13) 0.0437(5) Uani 1 1 d . . .
C3D C -0.3391(2) 0.1253(2) 0.31875(14) 0.0540(6) Uani 1 1 d . . .
H3DA H -0.4154 0.1440 0.3531 0.065 Uiso 1 1 calc R . .
C4D C -0.3125(2) 0.0499(2) 0.27231(14) 0.0588(7) Uani 1 1 d . . .
H4DA H -0.3700 0.0163 0.2755 0.071 Uiso 1 1 calc R . .
C5D C -0.2039(2) 0.02222(18) 0.22135(13) 0.0526(6) Uani 1 1 d . . .
H5DA H -0.1876 -0.0298 0.1894 0.063 Uiso 1 1 calc R . .
C6D C -0.1169(2) 0.06937(15) 0.21583(12) 0.0404(5) Uani 1 1 d . . .
C7D C -0.2888(2) 0.26011(19) 0.36589(15) 0.0553(6) Uani 1 1 d . . .
H7DA H -0.2093 0.2632 0.3783 0.066 Uiso 1 1 calc R . .
C8D C -0.3697(3) 0.2483(3) 0.44412(19) 0.0865(10) Uani 1 1 d . . .
H8DA H -0.3266 0.1866 0.4735 0.130 Uiso 1 1 calc R . .
H8DB H -0.4496 0.2471 0.4337 0.130 Uiso 1 1 calc R . .
H8DC H -0.3845 0.3036 0.4750 0.130 Uiso 1 1 calc R . .
C9D C -0.3518(3) 0.3548(2) 0.3191(2) 0.0840(10) Uani 1 1 d . . .
H9DA H -0.2984 0.3607 0.2697 0.126 Uiso 1 1 calc R . .
H9DB H -0.3661 0.4105 0.3495 0.126 Uiso 1 1 calc R . .
H9DC H -0.4317 0.3549 0.3079 0.126 Uiso 1 1 calc R . .
C10D C -0.0006(2) 0.04111(16) 0.15615(13) 0.0463(5) Uani 1 1 d . . .
H10D H 0.0625 0.0634 0.1729 0.056 Uiso 1 1 calc R . .
C11D C 0.0564(3) -0.06936(19) 0.14947(18) 0.0699(8) Uani 1 1 d . . .
H11J H 0.0758 -0.1031 0.2010 0.105 Uiso 1 1 calc R . .
H11K H 0.1330 -0.0837 0.1120 0.105 Uiso 1 1 calc R . .
H11L H -0.0030 -0.0923 0.1311 0.105 Uiso 1 1 calc R . .
C12D C -0.0314(3) 0.0943(2) 0.07589(14) 0.0630(7) Uani 1 1 d . . .
H12J H -0.0675 0.1653 0.0804 0.094 Uiso 1 1 calc R . .
H12K H -0.0913 0.0719 0.0576 0.094 Uiso 1 1 calc R . .
H12L H 0.0450 0.0798 0.0382 0.094 Uiso 1 1 calc R . .
O1S O 0.6002(4) -0.0932(3) 0.5324(3) 0.0789(7) Uiso 0.50 1 d P A -1
C1S C 0.5506(9) 0.0131(6) 0.5566(6) 0.0789(7) Uiso 0.50 1 d P A -1
H1SA H 0.5326 0.0143 0.6144 0.095 Uiso 0.50 1 calc PR A -1
H1SB H 0.6106 0.0476 0.5362 0.095 Uiso 0.50 1 calc PR A -1
C2S C 0.4417(7) 0.0549(5) 0.5217(4) 0.0789(7) Uiso 0.50 1 d P A -1
H2SA H 0.4287 0.1252 0.5060 0.095 Uiso 0.50 1 calc PR A -1
H2SB H 0.3701 0.0510 0.5608 0.095 Uiso 0.50 1 calc PR A -1
C3S C 0.4442(9) 0.0073(6) 0.4534(6) 0.0789(7) Uiso 0.50 1 d P A -1
H3SA H 0.4508 0.0502 0.4046 0.095 Uiso 0.50 1 calc PR A -1
H3SB H 0.3684 -0.0103 0.4570 0.095 Uiso 0.50 1 calc PR A -1
C4S C 0.5696(7) -0.0921(5) 0.4559(4) 0.0789(7) Uiso 0.50 1 d P A -1
H4SA H 0.5512 -0.1518 0.4503 0.095 Uiso 0.50 1 calc PR A -1
H4SB H 0.6375 -0.0863 0.4144 0.095 Uiso 0.50 1 calc PR A -1

loop_
_atom_site_aniso_label
_atom_site_aniso_U_11
_atom_site_aniso_U_22
_atom_site_aniso_U_33
_atom_site_aniso_U_23
_atom_site_aniso_U_13
_atom_site_aniso_U_12
Cl1 0.0441(3) 0.0377(3) 0.0413(3) -0.0049(2) -0.0076(2) -0.0109(2)
Cl2 0.0407(3) 0.0441(3) 0.0432(3) -0.0096(2) -0.0040(2) -0.0140(2)
Cl3 0.0417(3) 0.0399(3) 0.0432(3) -0.0094(2) -0.0054(2) -0.0136(2)
Cl4 0.0443(3) 0.0430(3) 0.0458(3) -0.0048(2) -0.0062(2) -0.0132(2)
N1A 0.0425(10) 0.0294(9) 0.0388(10) -0.0007(7) -0.0084(8) -0.0124(8)
C1A 0.0549(13) 0.0247(9) 0.0332(10) -0.0022(8) -0.0049(9) -0.0093(9)
C2A 0.0598(14) 0.0304(10) 0.0339(10) -0.0054(8) -0.0101(10) -0.0049(10)
C3A 0.0751(17) 0.0370(12) 0.0436(12) -0.0005(10) -0.0192(12) -0.0049(12)
C4A 0.101(2) 0.0323(12) 0.0534(15) 0.0087(10) -0.0167(15) -0.0133(14)
C5A 0.091(2) 0.0346(12) 0.0614(15) 0.0036(11) -0.0040(15) -0.0283(13)
C6A 0.0666(15) 0.0348(12) 0.0501(13) -0.0016(10) -0.0057(11) -0.0189(11)
C7A 0.0550(14) 0.0381(11) 0.0474(12) -0.0030(9) -0.0204(11) -0.0066(10)
C8A 0.0638(17) 0.0602(16) 0.0633(16) -0.0079(13) -0.0103(13) -0.0091(13)
C9A 0.0760(19) 0.0708(18) 0.0683(17) -0.0270(14) -0.0213(15) -0.0163(15)
C10A 0.0711(18) 0.0438(14) 0.091(2) 0.0082(13) -0.0150(16) -0.0318(13)
C11A 0.072(3) 0.211(6) 0.161(4) -0.097(4) -0.010(3) 0.001(3)
C12A 0.110(3) 0.110(3) 0.140(4) -0.038(3) -0.041(3) -0.040(2)
N1B 0.0356(9) 0.0329(9) 0.0402(10) -0.0095(8) -0.0038(8) -0.0051(8)
C1B 0.0307(10) 0.0445(12) 0.0421(11) -0.0185(9) -0.0065(9) -0.0029(9)
C2B 0.0362(11) 0.0592(14) 0.0452(12) -0.0165(11) -0.0036(10) -0.0128(10)
C3B 0.0448(14) 0.085(2) 0.0572(15) -0.0291(14) 0.0089(11) -0.0206(13)
C4B 0.0425(14) 0.079(2) 0.081(2) -0.0456(17) 0.0065(14) -0.0061(14)
C5B 0.0460(14) 0.0525(15) 0.0795(19) -0.0335(14) -0.0076(13) -0.0001(12)
C6B 0.0395(12) 0.0445(12) 0.0549(13) -0.0203(10) -0.0125(10) -0.0025(10)
C7B 0.0481(13) 0.0612(15) 0.0442(12) -0.0078(11) 0.0000(10) -0.0210(11)
C8B 0.087(2) 0.086(2) 0.0564(16) -0.0021(15) -0.0177(15) -0.0257(18)
C9B 0.078(2) 0.076(2) 0.102(2) 0.0022(17) -0.0276(18) -0.0396(17)
C10B 0.0705(17) 0.0356(12) 0.0604(15) -0.0136(11) -0.0123(13) -0.0029(12)
C11B 0.140(4) 0.0534(19) 0.108(3) 0.0027(18) -0.016(3) 0.018(2)
C12B 0.110(3) 0.109(3) 0.082(2) -0.0271(19) 0.0114(19) -0.072(2)
N1C 0.0449(11) 0.0384(10) 0.0306(9) -0.0057(7) -0.0041(8) -0.0150(9)
C1C 0.0397(11) 0.0347(10) 0.0319(10) -0.0081(8) -0.0092(8) -0.0028(9)
C2C 0.0506(13) 0.0383(11) 0.0349(10) -0.0018(9) -0.0089(9) -0.0088(10)
C3C 0.0727(17) 0.0570(15) 0.0356(12) -0.0034(10) -0.0026(11) -0.0186(13)
C4C 0.0831(19) 0.0633(16) 0.0364(12) -0.0167(12) -0.0091(13) -0.0134(14)
C5C 0.0614(15) 0.0521(14) 0.0487(13) -0.0219(11) -0.0129(12) -0.0097(12)
C6C 0.0374(11) 0.0372(11) 0.0457(12) -0.0143(9) -0.0082(9) -0.0019(9)
C7C 0.0640(15) 0.0532(14) 0.0359(11) 0.0020(10) -0.0065(10) -0.0271(12)
C8C 0.060(2) 0.107(3) 0.169(4) -0.039(3) -0.021(2) -0.024(2)
C9C 0.094(2) 0.0508(16) 0.099(2) 0.0017(15) -0.0384(19) -0.0269(15)
C10C 0.0424(12) 0.0514(13) 0.0592(14) -0.0271(11) 0.0036(10) -0.0164(11)
C11C 0.0578(16) 0.092(2) 0.098(2) -0.0538(18) 0.0053(15) -0.0340(16)
C12C 0.0686(17) 0.0500(15) 0.0773(18) -0.0033(13) -0.0012(14) -0.0270(13)
N1D 0.0324(9) 0.0366(9) 0.0391(10) -0.0090(8) -0.0035(8) -0.0136(8)
C1D 0.0360(10) 0.0416(11) 0.0375(10) -0.0006(8) -0.0115(8) -0.0194(9)
C2D 0.0358(11) 0.0524(13) 0.0463(12) -0.0024(10) -0.0120(9) -0.0171(10)
C3D 0.0422(13) 0.0751(17) 0.0541(14) -0.0006(12) -0.0112(11) -0.0310(12)
C4D 0.0642(16) 0.0821(18) 0.0535(14) 0.0036(13) -0.0198(13) -0.0512(15)
C5D 0.0736(17) 0.0601(15) 0.0431(12) -0.0025(11) -0.0158(12) -0.0427(13)
C6D 0.0529(13) 0.0430(12) 0.0332(10) -0.0001(8) -0.0112(9) -0.0245(10)
C7D 0.0331(11) 0.0648(16) 0.0703(16) -0.0230(13) 0.0017(11) -0.0170(11)
C8D 0.0614(18) 0.116(3) 0.088(2) -0.048(2) 0.0239(16) -0.0373(18)
C9D 0.0684(19) 0.0562(17) 0.132(3) -0.0165(18) -0.0267(19) -0.0174(15)
C10D 0.0606(14) 0.0444(12) 0.0424(12) -0.0113(9) -0.0045(10) -0.0264(11)
C11D 0.081(2) 0.0502(15) 0.0800(19) -0.0182(14) -0.0003(15) -0.0244(14)
C12D 0.0825(19) 0.0704(17) 0.0420(13) -0.0064(12) -0.0029(13) -0.0351(15)

loop_
_atom_type_symbol
_atom_type_description
_atom_type_scat_dispersion_real
_atom_type_scat_dispersion_imag
_atom_type_scat_source
C C 0.0033 0.0016 'International Tables Vol C Tables 4.2.6.8 and 6.1.1.4'
H H 0.0000 0.0000 'International Tables Vol C Tables 4.2.6.8 and 6.1.1.4'
Cl Cl 0.1484 0.1585 'International Tables Vol C Tables 4.2.6.8 and 6.1.1.4'
N N 0.0061 0.0033 'International Tables Vol C Tables 4.2.6.8 and 6.1.1.4'
O O 0.0106 0.0060 'International Tables Vol C Tables 4.2.6.8 and 6.1.1.4'

loop_
_geom_angle_atom_site_label_1
_geom_angle_atom_site_label_2
_geom_angle_atom_site_label_3
_geom_angle
C1A N1A H1AA 111.2(14)
C1A N1A H1AB 114.1(15)
H1AA N1A H1AB 111(2)
C1A N1A H1AC 111.0(16)
H1AA N1A H1AC 102(2)
H1AB N1A H1AC 107(2)
C6A C1A C2A 123.10(19)
C6A C1A N1A 119.27(19)
C2A C1A N1A 117.63(18)
C3A C2A C1A 116.6(2)
C3A C2A C7A 118.9(2)
C1A C2A C7A 124.47(18)
C4A C3A C2A 121.7(2)
C4A C3A H3AA 119.1
C2A C3A H3AA 119.1
C3A C4A C5A 120.3(2)
C3A C4A H4AA 119.9
C5A C4A H4AA 119.9
C4A C5A C6A 121.2(2)
C4A C5A H5AA 119.4
C6A C5A H5AA 119.4
C5A C6A C1A 117.0(2)
C5A C6A C10A 119.7(2)
C1A C6A C10A 123.3(2)
C2A C7A C8A 111.53(19)
C2A C7A C9A 110.9(2)
C8A C7A C9A 110.5(2)
C2A C7A H7AA 107.9
C8A C7A H7AA 107.9
C9A C7A H7AA 107.9
C7A C8A H8AA 109.5
C7A C8A H8AB 109.5
H8AA C8A H8AB 109.5
C7A C8A H8AC 109.5
H8AA C8A H8AC 109.5
H8AB C8A H8AC 109.5
C7A C9A H9AA 109.5
C7A C9A H9AB 109.5
H9AA C9A H9AB 109.5
C7A C9A H9AC 109.5
H9AA C9A H9AC 109.5
H9AB C9A H9AC 109.5
C11A C10A C12A 110.6(3)
C11A C10A C6A 110.7(3)
C12A C10A C6A 113.4(2)
C11A C10A H10A 107.3
C12A C10A H10A 107.3
C6A C10A H10A 107.3
C10A C11A H11G 109.5
C10A C11A H11H 109.5
H11G C11A H11H 109.5
C10A C11A H11I 109.5
H11G C11A H11I 109.5
H11H C11A H11I 109.5
C10A C12A H12G 109.5
C10A C12A H12H 109.5
H12G C12A H12H 109.5
C10A C12A H12I 109.5
H12G C12A H12I 109.5
H12H C12A H12I 109.5
C1B N1B H1BA 112.1(15)
C1B N1B H1BB 112.6(15)
H1BA N1B H1BB 102(2)
C1B N1B H1BC 115.8(17)
H1BA N1B H1BC 110(2)
H1BB N1B H1BC 104(2)
C2B C1B C6B 123.36(19)
C2B C1B N1B 117.85(19)
C6B C1B N1B 118.8(2)
C1B C2B C3B 116.9(2)
C1B C2B C7B 123.48(19)
C3B C2B C7B 119.6(2)
C4B C3B C2B 121.3(3)
C4B C3B H3BA 119.3
C2B C3B H3BA 119.3
C5B C4B C3B 120.0(2)
C5B C4B H4BA 120.0
C3B C4B H4BA 120.0
C4B C5B C6B 121.9(3)
C4B C5B H5BA 119.0
C6B C5B H5BA 119.0
C5B C6B C1B 116.3(2)
C5B C6B C10B 120.5(2)
C1B C6B C10B 123.16(19)
C2B C7B C8B 112.6(2)
C2B C7B C9B 110.5(2)
C8B C7B C9B 111.3(2)
C2B C7B H7BA 107.4
C8B C7B H7BA 107.4
C9B C7B H7BA 107.4
C7B C8B H8BA 109.5
C7B C8B H8BB 109.5
H8BA C8B H8BB 109.5
C7B C8B H8BC 109.5
H8BA C8B H8BC 109.5
H8BB C8B H8BC 109.5
C7B C9B H9BA 109.5
C7B C9B H9BB 109.5
H9BA C9B H9BB 109.5
C7B C9B H9BC 109.5
H9BA C9B H9BC 109.5
H9BB C9B H9BC 109.5
C6B C10B C12B 110.2(2)
C6B C10B C11B 113.6(3)
C12B C10B C11B 111.8(3)
C6B C10B H10B 106.9
C12B C10B H10B 106.9
C11B C10B H10B 106.9
C10B C11B H11D 109.5
C10B C11B H11E 109.5
H11D C11B H11E 109.5
C10B C11B H11F 109.5
H11D C11B H11F 109.5
H11E C11B H11F 109.5
C10B C12B H12D 109.5
C10B C12B H12E 109.5
H12D C12B H12E 109.5
C10B C12B H12F 109.5
H12D C12B H12F 109.5
H12E C12B H12F 109.5
C1C N1C H1CA 113.0(14)
C1C N1C H1CB 111.9(16)
H1CA N1C H1CB 105(2)
C1C N1C H1CC 110.9(16)
H1CA N1C H1CC 109(2)
H1CB N1C H1CC 107(2)
C2C C1C C6C 123.82(18)
C2C C1C N1C 117.61(17)
C6C C1C N1C 118.55(19)
C1C C2C C3C 116.7(2)
C1C C2C C7C 124.19(18)
C3C C2C C7C 119.1(2)
C4C C3C C2C 121.3(2)
C4C C3C H3CA 119.4
C2C C3C H3CA 119.4
C5C C4C C3C 120.2(2)
C5C C4C H4CA 119.9
C3C C4C H4CA 119.9
C4C C5C C6C 121.6(2)
C4C C5C H5CA 119.2
C6C C5C H5CA 119.2
C5C C6C C1C 116.4(2)
C5C C6C C10C 120.9(2)
C1C C6C C10C 122.68(18)
C9C C7C C8C 110.6(3)
C9C C7C C2C 111.9(2)
C8C C7C C2C 111.3(2)
C9C C7C H7CA 107.6
C8C C7C H7CA 107.6
C2C C7C H7CA 107.6
C7C C8C H8CA 109.5
C7C C8C H8CB 109.5
H8CA C8C H8CB 109.5
C7C C8C H8CC 109.5
H8CA C8C H8CC 109.5
H8CB C8C H8CC 109.5
C7C C9C H9CA 109.5
C7C C9C H9CB 109.5
H9CA C9C H9CB 109.5
C7C C9C H9CC 109.5
H9CA C9C H9CC 109.5
H9CB C9C H9CC 109.5
C6C C10C C12C 110.63(19)
C6C C10C C11C 114.0(2)
C12C C10C C11C 109.5(2)
C6C C10C H10C 107.5
C12C C10C H10C 107.5
C11C C10C H10C 107.5
C10C C11C H11A 109.5
C10C C11C H11B 109.5
H11A C11C H11B 109.5
C10C C11C H11C 109.5
H11A C11C H11C 109.5
H11B C11C H11C 109.5
C10C C12C H12A 109.5
C10C C12C H12B 109.5
H12A C12C H12B 109.5
C10C C12C H12C 109.5
H12A C12C H12C 109.5
H12B C12C H12C 109.5
C1D N1D H1DA 112.1(15)
C1D N1D H1DB 110.9(15)
H1DA N1D H1DB 106(2)
C1D N1D H1DC 113.7(15)
H1DA N1D H1DC 107(2)
H1DB N1D H1DC 107(2)
C2D C1D C6D 123.18(18)
C2D C1D N1D 119.05(17)
C6D C1D N1D 117.72(18)
C1D C2D C3D 117.4(2)
C1D C2D C7D 122.69(19)
C3D C2D C7D 119.9(2)
C4D C3D C2D 120.7(2)
C4D C3D H3DA 119.6
C2D C3D H3DA 119.6
C3D C4D C5D 120.8(2)
C3D C4D H4DA 119.6
C5D C4D H4DA 119.6
C4D C5D C6D 121.0(2)
C4D C5D H5DA 119.5
C6D C5D H5DA 119.5
C1D C6D C5D 116.9(2)
C1D C6D C10D 122.99(18)
C5D C6D C10D 120.05(19)
C9D C7D C2D 109.4(2)
C9D C7D C8D 111.0(2)
C2D C7D C8D 113.0(2)
C9D C7D H7DA 107.7
C2D C7D H7DA 107.7
C8D C7D H7DA 107.7
C7D C8D H8DA 109.5
C7D C8D H8DB 109.5
H8DA C8D H8DB 109.5
C7D C8D H8DC 109.5
H8DA C8D H8DC 109.5
H8DB C8D H8DC 109.5
C7D C9D H9DA 109.5
C7D C9D H9DB 109.5
H9DA C9D H9DB 109.5
C7D C9D H9DC 109.5
H9DA C9D H9DC 109.5
H9DB C9D H9DC 109.5
C6D C10D C11D 112.9(2)
C6D C10D C12D 109.5(2)
C11D C10D C12D 109.8(2)
C6D C10D H10D 108.2
C11D C10D H10D 108.2
C12D C10D H10D 108.2
C10D C11D H11J 109.5
C10D C11D H11K 109.5
H11J C11D H11K 109.5
C10D C11D H11L 109.5
H11J C11D H11L 109.5
H11K C11D H11L 109.5
C10D C12D H12J 109.5
C10D C12D H12K 109.5
H12J C12D H12K 109.5
C10D C12D H12L 109.5
H12J C12D H12L 109.5
H12K C12D H12L 109.5
C4S O1S C1S 108.9(6)
C2S C1S O1S 102.5(6)
C2S C1S H1SA 111.3
O1S C1S H1SA 111.3
C2S C1S H1SB 111.3
O1S C1S H1SB 111.3
H1SA C1S H1SB 109.2
C1S C2S C3S 113.1(8)
C1S C2S H2SA 109.0
C3S C2S H2SA 109.0
C1S C2S H2SB 109.0
C3S C2S H2SB 109.0
H2SA C2S H2SB 107.8
C2S C3S C4S 103.7(7)
C2S C3S H3SA 111.0
C4S C3S H3SA 111.0
C2S C3S H3SB 111.0
C4S C3S H3SB 111.0
H3SA C3S H3SB 109.0
O1S C4S C3S 101.5(5)
O1S C4S H4SA 111.5
C3S C4S H4SA 111.5
O1S C4S H4SB 111.5
C3S C4S H4SB 111.5
H4SA C4S H4SB 109.3

loop_
_geom_bond_atom_site_label_1
_geom_bond_atom_site_label_2
_geom_bond_distance
N1A C1A 1.470(2)
N1A H1AA 0.910(11)
N1A H1AB 0.909(11)
N1A H1AC 0.917(11)
C1A C6A 1.393(3)
C1A C2A 1.399(3)
C2A C3A 1.395(3)
C2A C7A 1.512(3)
C3A C4A 1.362(4)
C3A H3AA 0.9500
C4A C5A 1.378(4)
C4A H4AA 0.9500
C5A C6A 1.392(3)
C5A H5AA 0.9500
C6A C10A 1.523(4)
C7A C8A 1.524(3)
C7A C9A 1.532(3)
C7A H7AA 1.0000
C8A H8AA 0.9800
C8A H8AB 0.9800
C8A H8AC 0.9800
C9A H9AA 0.9800
C9A H9AB 0.9800
C9A H9AC 0.9800
C10A C11A 1.487(5)
C10A C12A 1.514(4)
C10A H10A 1.0000
C11A H11G 0.9800
C11A H11H 0.9800
C11A H11I 0.9800
C12A H12G 0.9800
C12A H12H 0.9800
C12A H12I 0.9800
N1B C1B 1.470(2)
N1B H1BA 0.910(11)
N1B H1BB 0.919(11)
N1B H1BC 0.910(11)
C1B C2B 1.388(3)
C1B C6B 1.402(3)
C2B C3B 1.401(3)
C2B C7B 1.519(3)
C3B C4B 1.374(4)
C3B H3BA 0.9500
C4B C5B 1.368(4)
C4B H4BA 0.9500
C5B C6B 1.398(3)
C5B H5BA 0.9500
C6B C10B 1.506(4)
C7B C8B 1.524(3)
C7B C9B 1.526(4)
C7B H7BA 1.0000
C8B H8BA 0.9800
C8B H8BB 0.9800
C8B H8BC 0.9800
C9B H9BA 0.9800
C9B H9BB 0.9800
C9B H9BC 0.9800
C10B C12B 1.514(4)
C10B C11B 1.534(4)
C10B H10B 1.0000
C11B H11D 0.9800
C11B H11E 0.9800
C11B H11F 0.9800
C12B H12D 0.9800
C12B H12E 0.9800
C12B H12F 0.9800
N1C C1C 1.478(2)
N1C H1CA 0.909(11)
N1C H1CB 0.909(11)
N1C H1CC 0.921(11)
C1C C2C 1.388(3)
C1C C6C 1.397(3)
C2C C3C 1.397(3)
C2C C7C 1.523(3)
C3C C4C 1.376(4)
C3C H3CA 0.9500
C4C C5C 1.372(4)
C4C H4CA 0.9500
C5C C6C 1.395(3)
C5C H5CA 0.9500
C6C C10C 1.516(3)
C7C C9C 1.506(4)
C7C C8C 1.517(4)
C7C H7CA 1.0000
C8C H8CA 0.9800
C8C H8CB 0.9800
C8C H8CC 0.9800
C9C H9CA 0.9800
C9C H9CB 0.9800
C9C H9CC 0.9800
C10C C12C 1.529(4)
C10C C11C 1.534(3)
C10C H10C 1.0000
C11C H11A 0.9800
C11C H11B 0.9800
C11C H11C 0.9800
C12C H12A 0.9800
C12C H12B 0.9800
C12C H12C 0.9800
N1D C1D 1.478(2)
N1D H1DA 0.916(11)
N1D H1DB 0.916(11)
N1D H1DC 0.912(11)
C1D C2D 1.391(3)
C1D C6D 1.395(3)
C2D C3D 1.392(3)
C2D C7D 1.516(3)
C3D C4D 1.372(4)
C3D H3DA 0.9500
C4D C5D 1.373(4)
C4D H4DA 0.9500
C5D C6D 1.395(3)
C5D H5DA 0.9500
C6D C10D 1.517(3)
C7D C9D 1.508(4)
C7D C8D 1.537(4)
C7D H7DA 1.0000
C8D H8DA 0.9800
C8D H8DB 0.9800
C8D H8DC 0.9800
C9D H9DA 0.9800
C9D H9DB 0.9800
C9D H9DC 0.9800
C10D C11D 1.523(3)
C10D C12D 1.530(3)
C10D H10D 1.0000
C11D H11J 0.9800
C11D H11K 0.9800
C11D H11L 0.9800
C12D H12J 0.9800
C12D H12K 0.9800
C12D H12L 0.9800
O1S C4S 1.428(8)
O1S C1S 1.544(9)
C1S C2S 1.394(12)
C1S H1SA 0.9900
C1S H1SB 0.9900
C2S C3S 1.447(10)
C2S H2SA 0.9900
C2S H2SB 0.9900
C3S C4S 1.649(12)
C3S H3SA 0.9900
C3S H3SB 0.9900
C4S H4SA 0.9900
C4S H4SB 0.9900

loop_
_geom_hbond_atom_site_label_D
_geom_hbond_atom_site_label_H
_geom_hbond_atom_site_label_A
_geom_hbond_distance_DH
_geom_hbond_distance_HA
_geom_hbond_distance_DA
_geom_hbond_angle_DHA
N1A H1AA Cl1 0.910(11) 2.248(12) 3.1411(17) 166.8(19)
N1A H1AB Cl2 0.909(11) 2.374(15) 3.2104(18) 153(2)
N1A H1AC Cl3 0.917(11) 2.169(12) 3.0783(19) 171(2)
N1B H1BB Cl1 0.919(11) 2.204(12) 3.1209(18) 176(2)
N1B H1BA Cl2 0.910(11) 2.223(14) 3.0910(17) 159(2)
N1B H1BC Cl4 0.910(11) 2.331(15) 3.176(2) 154(2)
N1C H1CA Cl2 0.909(11) 2.354(15) 3.1831(19) 151.5(18)
N1C H1CC Cl3 0.921(11) 2.187(12) 3.1043(19) 175(2)
N1C H1CB Cl4 0.909(11) 2.438(16) 3.2447(17) 148(2)
N1D H1DC Cl1 0.912(11) 2.400(14) 3.2518(19) 155.4(19)
N1D H1DA Cl3 0.916(11) 2.388(15) 3.2273(16) 152(2)
N1D H1DB Cl4 0.916(11) 2.148(12) 3.0579(18) 172(2)

loop_
_geom_torsion_atom_site_label_1
_geom_torsion_atom_site_label_2
_geom_torsion_atom_site_label_3
_geom_torsion_atom_site_label_4
_geom_torsion
C6A C1A C2A C3A 1.3(3)
N1A C1A C2A C3A -178.91(18)
C6A C1A C2A C7A -179.3(2)
N1A C1A C2A C7A 0.5(3)
C1A C2A C3A C4A -0.7(3)
C7A C2A C3A C4A 179.9(2)
C2A C3A C4A C5A -0.1(4)
C3A C4A C5A C6A 0.2(4)
C4A C5A C6A C1A 0.3(4)
C4A C5A C6A C10A 179.4(2)
C2A C1A C6A C5A -1.2(3)
N1A C1A C6A C5A 179.1(2)
C2A C1A C6A C10A 179.9(2)
N1A C1A C6A C10A 0.1(3)
C3A C2A C7A C8A -55.0(3)
C1A C2A C7A C8A 125.6(2)
C3A C2A C7A C9A 68.7(3)
C1A C2A C7A C9A -110.7(2)
C5A C6A C10A C11A -80.4(4)
C1A C6A C10A C11A 98.6(4)
C5A C6A C10A C12A 44.6(4)
C1A C6A C10A C12A -136.4(3)
C6B C1B C2B C3B 4.6(3)
N1B C1B C2B C3B -174.91(18)
C6B C1B C2B C7B -173.02(19)
N1B C1B C2B C7B 7.4(3)
C1B C2B C3B C4B -1.6(3)
C7B C2B C3B C4B 176.1(2)
C2B C3B C4B C5B -1.9(4)
C3B C4B C5B C6B 2.8(4)
C4B C5B C6B C1B 0.1(3)
C4B C5B C6B C10B 178.6(2)
C2B C1B C6B C5B -3.9(3)
N1B C1B C6B C5B 175.68(18)
C2B C1B C6B C10B 177.6(2)
N1B C1B C6B C10B -2.8(3)
C1B C2B C7B C8B -121.1(2)
C3B C2B C7B C8B 61.3(3)
C1B C2B C7B C9B 113.7(3)
C3B C2B C7B C9B -63.9(3)
C5B C6B C10B C12B -88.5(3)
C1B C6B C10B C12B 90.0(3)
C5B C6B C10B C11B 37.9(3)
C1B C6B C10B C11B -143.6(3)
C6C C1C C2C C3C -3.2(3)
N1C C1C C2C C3C 178.40(19)
C6C C1C C2C C7C 176.0(2)
N1C C1C C2C C7C -2.4(3)
C1C C2C C3C C4C 2.1(3)
C7C C2C C3C C4C -177.1(2)
C2C C3C C4C C5C -0.1(4)
C3C C4C C5C C6C -1.1(4)
C4C C5C C6C C1C 0.1(3)
C4C C5C C6C C10C 178.0(2)
C2C C1C C6C C5C 2.1(3)
N1C C1C C6C C5C -179.53(18)
C2C C1C C6C C10C -175.7(2)
N1C C1C C6C C10C 2.7(3)
C1C C2C C7C C9C 113.7(3)
C3C C2C C7C C9C -67.1(3)
C1C C2C C7C C8C -122.0(3)
C3C C2C C7C C8C 57.2(3)
C5C C6C C10C C12C -101.7(2)
C1C C6C C10C C12C 76.0(2)
C5C C6C C10C C11C 22.1(3)
C1C C6C C10C C11C -160.2(2)
C6D C1D C2D C3D -0.5(3)
N1D C1D C2D C3D -177.84(19)
C6D C1D C2D C7D -177.6(2)
N1D C1D C2D C7D 5.1(3)
C1D C2D C3D C4D 0.8(3)
C7D C2D C3D C4D 178.0(2)
C2D C3D C4D C5D -0.9(4)
C3D C4D C5D C6D 0.6(4)
C2D C1D C6D C5D 0.3(3)
N1D C1D C6D C5D 177.59(18)
C2D C1D C6D C10D 176.7(2)
N1D C1D C6D C10D -5.9(3)
C4D C5D C6D C1D -0.3(3)
C4D C5D C6D C10D -176.9(2)
C1D C2D C7D C9D 85.2(3)
C3D C2D C7D C9D -91.8(3)
C1D C2D C7D C8D -150.5(2)
C3D C2D C7D C8D 32.5(3)
C1D C6D C10D C11D 143.2(2)
C5D C6D C10D C11D -40.4(3)
C1D C6D C10D C12D -94.2(2)
C5D C6D C10D C12D 82.2(3)
C4S O1S C1S C2S 33.8(8)
O1S C1S C2S C3S -25.8(12)
C1S C2S C3S C4S 10.1(13)
C1S O1S C4S C3S -26.8(6)
C2S C3S C4S O1S 11.3(9)
